data_4316760
loop_
_publ_author_name
'Gaelle Dupouy'
'Smail Triki'
'Mathieu Marchivie'
'Nathalie Cosquer'
'Carlos J. G\'omez-Garc\'ia'
'S\'ebastien Pillet'
'El-Eulmi Bendeif'
'Claude Lecomte'
'Saket Asthana'
'Jean-Fran\,cois L\'etard'

_publ_contact_author_address
;
UMR CNRS 6521, Universit\'e de Bretagne Occidentale,
BP 809, 29285 Brest Cedex (France)
;
_publ_contact_author_email ' triki@univ-brest.fr'
_publ_contact_author_fax +33298017001
_publ_contact_author_name ' Prof. Smail Triki'
_publ_contact_author_phone +33298016146
_publ_section_title
;
 Cyanocarbanion-Based Spin-Crossover Materials: Photocrystallographic and
 Photomagnetic Studies of a New Iron(II) Neutral Chain
;
_journal_name_full 'Inorganic Chemistry'
_journal_page_first 9358
_journal_page_last 9368
_journal_paper_doi 10.1021/ic101038z
_journal_volume 49
_journal_year 2010
_chemical_compound_source 'synthesis as described'
_chemical_formula_moiety 'C34 H20 Fe1 N18'
_chemical_formula_sum 'C34 H20 Fe N18'
_chemical_formula_weight 736.53
_chemical_name_systematic
;
 ?
;
_space_group_IT_number 14
_symmetry_cell_setting monoclinic
_symmetry_Int_Tables_number 14
_symmetry_space_group_name_Hall '-P 2yn'
_symmetry_space_group_name_H-M 'P 1 21/n 1'
_atom_sites_solution_hydrogens geom
_atom_sites_solution_primary direct
_atom_sites_solution_secondary difmap
_audit_conform_dict_location ftp://ftp.iucr.org/pub/cif_core.dic
_audit_conform_dict_name cif_core.dic
_audit_conform_dict_version 2.3
_audit_creation_date 2008-09-25T16:47:30-00:00
_audit_creation_method 'WinGX routine CIF_UPDATE'
_cell_angle_alpha 90
_cell_angle_beta 92.031(2)
_cell_angle_gamma 90
_cell_formula_units_Z 2
_cell_length_a 11.3762(3)
_cell_length_b 12.4222(3)
_cell_length_c 11.8683(3)
_cell_measurement_reflns_used 8664
_cell_measurement_temperature 293(2)
_cell_measurement_theta_max 27.4247
_cell_measurement_theta_min 2.9319
_cell_measurement_wavelength 0.71073
_cell_volume 1676.14(7)
_computing_cell_refinement
;
        CrysAlis RED, Oxford Diffraction Ltd.,
        Version 1.171.32.5 (release 08-05-2007 CrysAlis171 .NET)
        (compiled May  8 2007,13:10:02)
;
_computing_data_collection
;
        CrysAlis CCD, Oxford Diffraction Ltd.,
        Version 1.171.32.5 (release 08-05-2007 CrysAlis171 .NET)
        (compiled May  8 2007,13:10:02)
;
_computing_data_reduction
;
        CrysAlis RED, Oxford Diffraction Ltd.,
        Version 1.171.32.5 (release 08-05-2007 CrysAlis171 .NET)
        (compiled May  8 2007,13:10:02)
;
_computing_molecular_graphics 'Ortep-3 for Windows (Farrugia, 1997)'
_computing_publication_material 'WinGX publication routines (Farrugia, 1999)'
_computing_structure_refinement 'SHELXL-97 (Sheldrick, 1997)'
_computing_structure_solution 'SIR92 (Giacovazzo et al, 1993)'
_diffrn_ambient_temperature 293(2)
_diffrn_detector_area_resol_mean 8.3622
_diffrn_measured_fraction_theta_full 0.993
_diffrn_measured_fraction_theta_max 0.993
_diffrn_measurement_device_type 'Oxford diffraction Xcalibur 2'
_diffrn_measurement_method 'phi scan and omega scan '
_diffrn_radiation_monochromator graphite
_diffrn_radiation_probe x-ray
_diffrn_radiation_type MoK\a
_diffrn_radiation_wavelength 0.71073
_diffrn_reflns_av_R_equivalents 0.0275
_diffrn_reflns_av_unetI/netI 0.0227
_diffrn_reflns_limit_h_max 12
_diffrn_reflns_limit_h_min -10
_diffrn_reflns_limit_k_max 13
_diffrn_reflns_limit_k_min -13
_diffrn_reflns_limit_l_max 13
_diffrn_reflns_limit_l_min -13
_diffrn_reflns_number 18122
_diffrn_reflns_theta_full 23.25
_diffrn_reflns_theta_max 23.25
_diffrn_reflns_theta_min 2.94
_exptl_absorpt_coefficient_mu 0.507
_exptl_absorpt_correction_T_max 1
_exptl_absorpt_correction_T_min 0.96419
_exptl_absorpt_correction_type multi-scan
_exptl_absorpt_process_details
;
        CrysAlis RED, Oxford Diffraction Ltd.,
        Version 1.171.32.5 (release 08-05-2007 CrysAlis171 .NET)
        (compiled May  8 2007,13:10:02)
        Empirical absorption correction using spherical harmonics,
 implemented in SCALE3 ABSPACK scaling algorithm.
;
_exptl_crystal_colour yellow
_exptl_crystal_density_diffrn 1.459
_exptl_crystal_density_method 'not measured'
_exptl_crystal_description prism
_exptl_crystal_F_000 752
_exptl_crystal_size_max 0.33
_exptl_crystal_size_mid 0.09
_exptl_crystal_size_min 0.09
_refine_diff_density_max 0.202
_refine_diff_density_min -0.137
_refine_diff_density_rms 0.039
_refine_ls_extinction_method none
_refine_ls_goodness_of_fit_ref 1.112
_refine_ls_hydrogen_treatment mixed
_refine_ls_matrix_type full
_refine_ls_number_parameters 333
_refine_ls_number_reflns 2390
_refine_ls_number_restraints 0
_refine_ls_restrained_S_all 1.112
_refine_ls_R_factor_all 0.0506
_refine_ls_R_factor_gt 0.0353
_refine_ls_shift/su_max 0
_refine_ls_shift/su_mean 0
_refine_ls_structure_factor_coef Fsqd
_refine_ls_weighting_details 'calc w=1/[\s^2^(Fo^2^)+(0.0286P)^2^+0.8533P] where P=(Fo^2^+2Fc^2^)/3'
_refine_ls_weighting_scheme calc
_refine_ls_wR_factor_gt 0.0747
_refine_ls_wR_factor_ref 0.0791
_reflns_number_gt 1858
_reflns_number_total 2390
_reflns_threshold_expression >2sigma(I)
_cod_data_source_file ic101038z_si_001_2.cif
_cod_data_source_block 293K
_cod_database_code 4316760

loop_
_symmetry_equiv_pos_as_xyz
'x, y, z'
'-x+1/2, y+1/2, -z+1/2'
'-x, -y, -z'
'x-1/2, -y-1/2, z-1/2'

loop_
_atom_site_label
_atom_site_type_symbol
_atom_site_fract_x
_atom_site_fract_y
_atom_site_fract_z
_atom_site_U_iso_or_equiv
_atom_site_adp_type
_atom_site_occupancy
_atom_site_symmetry_multiplicity
_atom_site_calc_flag
_atom_site_refinement_flags
_atom_site_disorder_assembly
_atom_site_disorder_group
C1 C 0.4497(3) 0.7504(3) 0.0250(3) 0.0533(8) Uani 1 1 d . A .
C2 C 0.4350(3) 0.6453(3) -0.0103(3) 0.0643(9) Uani 1 1 d . . .
C3 C 0.4592(3) 0.6203(3) -0.1196(3) 0.0682(9) Uani 1 1 d . . .
C4 C 0.4984(3) 0.6991(3) -0.1902(3) 0.0571(8) Uani 1 1 d . . .
C5 C 0.5108(2) 0.8027(2) -0.1494(2) 0.0430(7) Uani 1 1 d . A .
C6 C 0.5465(2) 0.8962(2) -0.2136(2) 0.0396(7) Uani 1 1 d . A .
C7 C 0.6089(2) 1.0094(2) -0.33845(19) 0.0384(6) Uani 1 1 d . A .
C8 C 0.6526(2) 1.0542(2) -0.4425(2) 0.0440(7) Uani 1 1 d . . .
C9 C 0.6911(3) 1.1594(3) -0.4475(3) 0.0642(9) Uani 1 1 d . . .
C10 C 0.7302(3) 1.1970(4) -0.5481(4) 0.0786(11) Uani 1 1 d . . .
C11 C 0.7296(3) 1.1311(4) -0.6390(3) 0.0759(12) Uani 1 1 d . . .
C12 C 0.6912(3) 1.0285(4) -0.6277(3) 0.0667(10) Uani 1 1 d . . .
C15 C 1.0912(3) 0.8471(3) -0.1001(2) 0.0435(7) Uani 1 1 d . . .
C16 C 1 1 0 0.0376(8) Uani 1 2 d S . .
N3 N 0.6884(2) 0.9846(2) 0.03437(19) 0.0516(6) Uani 1 1 d . . .
C131 C 0.7806(14) 0.9842(12) -0.0029(9) 0.037(3) Uani 0.503(6) 1 d P A 1
C141 C 0.870(2) 0.935(3) -0.164(3) 0.048(5) Uani 0.503(6) 1 d P A 1
N81 N 0.854(3) 0.911(3) -0.257(2) 0.072(4) Uani 0.503(6) 1 d P A 1
N91 N 1.1566(7) 0.7832(9) -0.1153(7) 0.056(2) Uani 0.503(6) 1 d P A 1
C17 C 0.8867(4) 0.9746(4) -0.0545(4) 0.0422(19) Uani 0.503(6) 1 d P A 1
C132 C 0.7843(13) 1.0093(11) 0.0333(9) 0.030(2) Uani 0.497(6) 1 d P A 2
C142 C 0.901(2) 0.915(3) -0.166(3) 0.042(4) Uani 0.497(6) 1 d P A 2
N82 N 0.831(2) 0.893(3) -0.231(2) 0.069(4) Uani 0.497(6) 1 d P A 2
N92 N 1.0996(9) 0.7674(9) -0.1429(8) 0.062(2) Uani 0.497(6) 1 d P A 2
C18 C 0.8992(4) 1.0516(4) 0.0436(4) 0.039(2) Uani 0.497(6) 1 d P . 2
C19 C 0.9946(5) 0.9220(4) -0.0838(4) 0.0411(19) Uani 0.503(6) 1 d P . 2
N1 N 0.48670(17) 0.82883(18) -0.04154(17) 0.0415(6) Uani 1 1 d . . .
N2 N 0.54073(17) 0.99465(18) -0.17227(16) 0.0412(5) Uani 1 1 d . . .
N4 N 0.57992(18) 1.06643(18) -0.25046(17) 0.0438(6) Uani 1 1 d . A .
N5 N 0.58862(18) 0.90268(18) -0.31868(17) 0.0414(5) Uani 1 1 d . . .
N6 N 0.6172(3) 0.8117(2) -0.3839(3) 0.0609(8) Uani 1 1 d . A .
N7 N 0.65156(19) 0.9874(2) -0.53147(18) 0.0547(6) Uani 1 1 d . . .
Fe Fe 0.5 1 0 0.03932(19) Uani 1 2 d S . .
H1 H 0.438(2) 0.770(2) 0.095(2) 0.052(9) Uiso 1 1 d . . .
H1N H 0.614(3) 0.832(3) -0.448(3) 0.079(13) Uiso 1 1 d . . .
H2 H 0.406(3) 0.591(3) 0.041(3) 0.079(10) Uiso 1 1 d . . .
H2N H 0.701(3) 0.800(3) -0.355(3) 0.101(14) Uiso 1 1 d . . .
H3 H 0.451(3) 0.547(3) -0.147(3) 0.077(10) Uiso 1 1 d . . .
H4 H 0.512(2) 0.688(2) -0.265(2) 0.058(9) Uiso 1 1 d . . .
H5 H 0.688(2) 0.976(2) -0.684(3) 0.063(10) Uiso 1 1 d . . .
H6 H 0.762(3) 1.154(3) -0.695(3) 0.101(14) Uiso 1 1 d . . .
H7 H 0.753(3) 1.264(3) -0.551(3) 0.082(12) Uiso 1 1 d . . .
H8 H 0.691(3) 1.202(2) -0.390(3) 0.068(11) Uiso 1 1 d . . .

loop_
_atom_site_aniso_label
_atom_site_aniso_U_11
_atom_site_aniso_U_22
_atom_site_aniso_U_33
_atom_site_aniso_U_23
_atom_site_aniso_U_13
_atom_site_aniso_U_12
C1 0.0493(18) 0.065(2) 0.0467(19) 0.0085(18) 0.0110(15) -0.0037(16)
C2 0.064(2) 0.057(2) 0.072(2) 0.0162(19) 0.0162(18) -0.0041(18)
C3 0.077(2) 0.050(2) 0.079(3) -0.0006(19) 0.0138(19) -0.0065(18)
C4 0.065(2) 0.054(2) 0.053(2) -0.0025(17) 0.0113(16) -0.0027(16)
C5 0.0343(15) 0.0474(18) 0.0473(17) -0.0010(14) 0.0027(12) -0.0017(13)
C6 0.0325(15) 0.0496(19) 0.0368(15) -0.0044(13) 0.0039(12) -0.0001(13)
C7 0.0325(14) 0.0472(18) 0.0356(14) -0.0022(14) 0.0037(11) -0.0002(13)
C8 0.0349(15) 0.0602(19) 0.0373(15) 0.0050(14) 0.0039(12) 0.0026(14)
C9 0.071(2) 0.063(2) 0.060(2) 0.0061(19) 0.0147(18) -0.0074(19)
C10 0.085(3) 0.078(3) 0.075(3) 0.023(2) 0.023(2) -0.012(2)
C11 0.063(2) 0.112(4) 0.054(2) 0.031(3) 0.0176(19) 0.005(2)
C12 0.058(2) 0.103(3) 0.0396(19) 0.007(2) 0.0088(15) 0.011(2)
C15 0.042(2) 0.052(2) 0.0366(17) 0.0042(16) 0.0084(13) 0.002(2)
C16 0.0262(19) 0.054(2) 0.0328(19) 0.007(2) 0.0053(15) -0.001(2)
N3 0.0279(14) 0.0721(18) 0.0552(15) -0.0109(13) 0.0073(12) -0.0001(13)
C131 0.038(6) 0.055(7) 0.019(6) -0.012(4) -0.001(5) 0.002(4)
C141 0.025(11) 0.075(13) 0.044(7) -0.006(8) 0.015(9) 0.009(7)
N81 0.067(10) 0.113(11) 0.034(9) 0.009(6) -0.003(5) -0.010(7)
N91 0.058(5) 0.063(5) 0.049(4) 0.013(3) 0.011(4) 0.017(5)
C17 0.026(3) 0.067(4) 0.034(3) -0.006(3) 0.005(2) 0.003(3)
C132 0.026(6) 0.049(6) 0.017(6) -0.010(4) 0.003(5) 0.007(4)
C142 0.024(11) 0.064(9) 0.038(7) -0.015(6) 0.004(9) 0.013(7)
N82 0.062(10) 0.104(11) 0.041(11) -0.003(8) -0.014(7) -0.010(7)
N92 0.060(6) 0.060(5) 0.067(5) -0.004(4) 0.007(4) -0.004(5)
C18 0.026(4) 0.056(4) 0.035(3) -0.002(3) 0.004(2) 0.002(3)
C19 0.035(4) 0.058(4) 0.029(3) -0.001(3) 0.000(3) 0.001(3)
N1 0.0321(12) 0.0538(15) 0.0389(13) 0.0033(11) 0.0056(10) -0.0013(11)
N2 0.0387(12) 0.0470(13) 0.0383(11) 0.0005(12) 0.0076(9) -0.0016(11)
N4 0.0438(14) 0.0484(14) 0.0396(13) 0.0002(12) 0.0086(11) -0.0018(11)
N5 0.0408(13) 0.0483(15) 0.0356(13) -0.0069(11) 0.0078(10) -0.0005(11)
N6 0.083(2) 0.0548(17) 0.0464(18) -0.0118(15) 0.0186(16) -0.0024(15)
N7 0.0526(15) 0.0746(17) 0.0373(13) -0.0046(13) 0.0078(11) 0.0010(13)
Fe 0.0264(3) 0.0536(4) 0.0384(3) -0.0012(3) 0.0075(2) -0.0019(3)

loop_
_atom_type_symbol
_atom_type_description
_atom_type_scat_dispersion_real
_atom_type_scat_dispersion_imag
_atom_type_scat_source
C C 0.0033 0.0016 'International Tables Vol C Tables 4.2.6.8 and 6.1.1.4'
H H 0 0 'International Tables Vol C Tables 4.2.6.8 and 6.1.1.4'
N N 0.0061 0.0033 'International Tables Vol C Tables 4.2.6.8 and 6.1.1.4'
Fe Fe 0.3463 0.8444 'International Tables Vol C Tables 4.2.6.8 and 6.1.1.4'

loop_
_geom_angle_atom_site_label_1
_geom_angle_atom_site_label_2
_geom_angle_atom_site_label_3
_geom_angle
_geom_angle_site_symmetry_1
_geom_angle_site_symmetry_3
_geom_angle_publ_flag
N1 C1 C2 123.3(3) . . ?
C3 C2 C1 118.4(3) . . ?
C2 C3 C4 119.8(3) . . ?
C3 C4 C5 118.8(3) . . ?
N1 C5 C4 122.2(3) . . ?
N1 C5 C6 111.8(2) . . ?
C4 C5 C6 126.0(3) . . ?
N2 C6 N5 108.1(2) . . ?
N2 C6 C5 121.8(2) . . ?
N5 C6 C5 130.1(2) . . ?
N4 C7 N5 109.7(2) . . ?
N4 C7 C8 124.8(3) . . ?
N5 C7 C8 125.5(2) . . ?
N7 C8 C9 123.1(3) . . ?
N7 C8 C7 115.8(3) . . ?
C9 C8 C7 121.1(3) . . ?
C10 C9 C8 118.3(4) . . ?
C11 C10 C9 119.7(4) . . ?
C10 C11 C12 118.8(4) . . ?
N7 C12 C11 124.1(4) . . ?
N91 C15 N92 38.9(4) . . ?
N91 C15 C18 131.9(7) . 3_775 ?
N92 C15 C18 170.7(7) . 3_775 ?
N91 C15 C19 173.3(7) . . ?
N92 C15 C19 134.6(7) . . ?
C18 C15 C19 54.6(3) 3_775 . ?
C19 C16 C19 180.0(4) 3_775 . ?
C19 C16 C18 123.9(3) 3_775 3_775 ?
C19 C16 C18 56.1(3) . 3_775 ?
C19 C16 C18 56.1(3) 3_775 . ?
C19 C16 C18 123.9(3) . . ?
C18 C16 C18 180.0000(10) 3_775 . ?
C19 C16 C17 61.0(3) 3_775 3_775 ?
C19 C16 C17 119.0(3) . 3_775 ?
C18 C16 C17 63.1(3) 3_775 3_775 ?
C18 C16 C17 116.9(3) . 3_775 ?
C19 C16 C17 119.0(3) 3_775 . ?
C19 C16 C17 61.0(3) . . ?
C18 C16 C17 116.9(3) 3_775 . ?
C18 C16 C17 63.1(3) . . ?
C17 C16 C17 180.0000(10) 3_775 . ?
C132 N3 C131 26.9(6) . . ?
C132 N3 Fe 156.4(8) . . ?
C131 N3 Fe 146.3(7) . . ?
N3 C131 C17 173.9(11) . . ?
N81 C141 C17 174(3) . . ?
C131 C17 C141 110.8(12) . . ?
C131 C17 C16 124.0(6) . . ?
C141 C17 C16 125.2(11) . . ?
N3 C132 C18 171.6(10) . . ?
N82 C142 C19 169(3) . . ?
C19 C18 C132 162.6(7) 3_775 . ?
C19 C18 C16 60.5(3) 3_775 . ?
C132 C18 C16 123.7(6) . . ?
C19 C18 C15 63.9(4) 3_775 3_775 ?
C132 C18 C15 115.1(6) . 3_775 ?
C16 C18 C15 121.2(4) . 3_775 ?
C18 C19 C16 63.4(3) 3_775 . ?
C18 C19 C142 156.1(15) 3_775 . ?
C16 C19 C142 123.0(10) . . ?
C18 C19 C15 61.5(4) 3_775 . ?
C16 C19 C15 121.7(4) . . ?
C142 C19 C15 115.0(11) . . ?
C1 N1 C5 117.5(3) . . ?
C1 N1 Fe 126.8(2) . . ?
C5 N1 Fe 115.50(17) . . ?
C6 N2 N4 109.2(2) . . ?
C6 N2 Fe 113.82(17) . . ?
N4 N2 Fe 136.15(17) . . ?
C7 N4 N2 106.5(2) . . ?
C6 N5 C7 106.4(2) . . ?
C6 N5 N6 123.5(2) . . ?
C7 N5 N6 129.6(2) . . ?
C8 N7 C12 116.0(3) . . ?
N2 Fe N2 180 3_675 . ?
N2 Fe N3 94.00(8) 3_675 . ?
N2 Fe N3 86.00(8) . . ?
N2 Fe N3 86.00(8) 3_675 3_675 ?
N2 Fe N3 94.00(8) . 3_675 ?
N3 Fe N3 180 . 3_675 ?
N2 Fe N1 76.53(8) 3_675 3_675 ?
N2 Fe N1 103.47(8) . 3_675 ?
N3 Fe N1 89.05(8) . 3_675 ?
N3 Fe N1 90.95(8) 3_675 3_675 ?
N2 Fe N1 103.47(8) 3_675 . ?
N2 Fe N1 76.53(8) . . ?
N3 Fe N1 90.95(8) . . ?
N3 Fe N1 89.05(8) 3_675 . ?
N1 Fe N1 180 3_675 . ?

loop_
_geom_bond_atom_site_label_1
_geom_bond_atom_site_label_2
_geom_bond_distance
_geom_bond_site_symmetry_2
_geom_bond_publ_flag
C1 N1 1.332(3) . ?
C1 C2 1.379(5) . ?
C2 C3 1.372(5) . ?
C3 C4 1.373(4) . ?
C4 C5 1.380(4) . ?
C5 N1 1.358(3) . ?
C5 C6 1.455(4) . ?
C6 N2 1.321(3) . ?
C6 N5 1.354(3) . ?
C7 N4 1.313(3) . ?
C7 N5 1.368(3) . ?
C7 C8 1.458(3) . ?
C8 N7 1.343(3) . ?
C8 C9 1.379(4) . ?
C9 C10 1.371(5) . ?
C10 C11 1.354(5) . ?
C11 C12 1.355(5) . ?
C12 N7 1.344(4) . ?
C15 N91 1.108(10) . ?
C15 N92 1.119(11) . ?
C15 C18 1.427(6) 3_775 ?
C15 C19 1.458(6) . ?
C16 C19 1.388(5) 3_775 ?
C16 C19 1.388(5) . ?
C16 C18 1.427(5) 3_775 ?
C16 C18 1.427(5) . ?
C16 C17 1.456(5) 3_775 ?
C16 C17 1.456(5) . ?
N3 C132 1.134(15) . ?
N3 C131 1.152(15) . ?
N3 Fe 2.176(2) . ?
C131 C17 1.378(16) . ?
C141 N81 1.15(5) . ?
C141 C17 1.40(4) . ?
C132 C18 1.410(16) . ?
C142 N82 1.12(5) . ?
C142 C19 1.42(3) . ?
C18 C19 1.324(7) 3_775 ?
C18 C15 1.427(6) 3_775 ?
C19 C18 1.324(7) 3_775 ?
N1 Fe 2.187(2) . ?
N2 N4 1.373(3) . ?
N2 Fe 2.1134(19) . ?
N5 N6 1.414(3) . ?
Fe N2 2.1134(19) 3_675 ?
Fe N3 2.176(2) 3_675 ?
Fe N1 2.187(2) 3_675 ?
